data_2009898
loop_
_publ_author_name
'Rodier, N.'
'Bellaissaoui, A.'
'Morpain, C.'
'Laude, B.'

_publ_section_title
;3,4-Dim\'ethoxycarbonyl-5-\'ethoxycarbonyl-1-(2,2,2-trichloro-1-\'ethoxycarbonylamino\'ethyl)pyrazole,
 C~15~H~18~Cl~3~N~3~O~8~
;
_journal_issue 7
_journal_name_full 'Acta Crystallographica Section C'
_journal_page_first 1171
_journal_page_last 1173
_journal_paper_doi 10.1107/S0108270193012120
_journal_volume 50
_journal_year 1994
_chemical_formula_sum 'C15 H18 Cl3 N3 O8'
_chemical_formula_weight 474.69
_symmetry_cell_setting orthorhombic
_symmetry_space_group_name_Hall '-P 2n 2ab'
_symmetry_space_group_name_H-M 'P b c n'
_atom_type_scat_source IntTabIV
_cell_angle_alpha 90.
_cell_angle_beta 90.
_cell_angle_gamma 90.
_cell_formula_units_Z 8
_cell_length_a 35.636(7)
_cell_length_b 8.127(3)
_cell_length_c 14.597(4)
_cell_measurement_reflns_used 25
_cell_measurement_temperature 294
_cell_measurement_theta_max 12.38
_cell_measurement_theta_min 7.95
_cell_volume 4227(2)
_diffrn_measurement_device 'Enraf-Nonius CAD-4'
_diffrn_measurement_method \q/2\q
_diffrn_radiation_type MoK\=\a
_diffrn_radiation_wavelength 0.7107
_diffrn_reflns_limit_h_max 37
_diffrn_reflns_limit_h_min 0
_diffrn_reflns_limit_k_max 8
_diffrn_reflns_limit_k_min 0
_diffrn_reflns_limit_l_max 15
_diffrn_reflns_limit_l_min 0
_diffrn_reflns_number 2588
_diffrn_reflns_theta_max 22
_diffrn_standards_interval_time 120
_diffrn_standards_number 3
_exptl_absorpt_coefficient_mu 0.478
_exptl_absorpt_correction_type none
_exptl_crystal_colour blanche
_exptl_crystal_density_diffrn 1.492
_exptl_crystal_description parall\'el\'epip\'edique
_exptl_crystal_size_max 0.35
_exptl_crystal_size_mid 0.30
_exptl_crystal_size_min 0.17
_refine_diff_density_max 0.24(6)
_refine_diff_density_min -0.25(6)
_refine_ls_extinction_coef g=5(2)x10^-8^
_refine_ls_extinction_method 'Stout & Jensen (1968)'
_refine_ls_goodness_of_fit_obs 1.457
_refine_ls_hydrogen_treatment 'Seules les coordonn\'ees de H(7) ont \'et\'e affin\'ees'
_refine_ls_number_parameters 266
_refine_ls_number_reflns 1576
_refine_ls_R_factor_obs 0.048
_refine_ls_shift/esd_max 0.03
_refine_ls_structure_factor_coef F
_refine_ls_weighting_details 'w = 1/\s^2^(F)'
_refine_ls_weighting_scheme calc
_refine_ls_wR_factor_obs 0.049
_reflns_number_observed 1576
_reflns_number_total 2588
_reflns_observed_criterion I>=1.5\s(I)
_cod_data_source_file pa1076.cif
_cod_data_source_block pa1076_structure_1_of_1
_cod_depositor_comments
;
The following automatic conversions were performed:

'_refine_ls_weighting_scheme' value '1/\s^2^(F)' was changed to
'calc'. New tag '_refine_ls_weighting_details' was created. The value
of the new tag was set to 'w = 1/\s^2^(F)'.

Automatic conversion script
Id: cif_fix_values 3143 2015-03-26 13:38:13Z robertas 
;
_cod_original_cell_volume 4227(4)
_cod_database_code 2009898

loop_
_atom_site_label
_atom_site_fract_x
_atom_site_fract_y
_atom_site_fract_z
_atom_site_U_iso_or_equiv
N(1) .38930(10) .5887(5) .1907(3) .0450(10)
N(2) .39100(10) .6803(5) .2668(3) .0490(10)
C(3) .35870(10) .7651(6) .2671(3) .0460(10)
C(4) .33650(10) .7252(6) .1918(3) .0470(10)
C(5) .35640(10) .6094(6) .1428(3) .0440(10)
C(6) .41960(10) .4698(6) .1712(3) .0440(10)
N(7) .45564(9) .5417(6) .1847(3) .0530(10)
C(8) .47350(10) .6121(6) .1129(3) .0530(10)
O(9) .46150(10) .6229(5) .0368(2) .0790(10)
O(10) .50763(9) .6640(5) .1406(2) .0690(10)
C(11) .5306(2) .7528(7) .0736(4) .0700(10)
C(12) .5294(2) .9268(9) .0971(6) .123(3)
C(13) .41610(10) .3147(6) .2302(4) .0560(10)
Cl(14) .44690(5) .1660(2) .18190(10) .0921(5)
Cl(15) .36979(4) .2340(2) .22240(10) .0843(5)
Cl(16) .42749(4) .3449(2) .34470(10) .0727(5)
C(17) .34810(10) .5267(7) .0563(4) .0570(10)
O(18) .36760(10) .4325(5) .0167(3) .0860(10)
O(19) .31440(10) .5697(5) .0278(3) .0820(10)
C(20) .3025(2) .4990(10) -.0615(5) .110(3)
C(21) .2654(2) .5590(10) -.0760(6) .165(4)
C(22) .29910(10) .7980(6) .1670(4) .0540(10)
O(23) .29550(10) .9160(5) .1205(3) .0890(10)
O(24) .27148(8) .7121(4) .2037(3) .0640(10)
C(25) .23360(10) .7716(8) .1828(5) .091(3)
C(26) .34850(10) .8830(6) .3393(4) .0540(10)
O(27) .31877(9) .9488(5) .3412(3) .0840(10)
O(28) .37570(10) .9067(5) .3995(2) .0710(10)
C(29) .3674(2) 1.0159(9) .4761(4) .096(3)
H(6) .416 .437 .099 4.6
H(7) .4630(10) .570(6) .245(4) 5.5
H(11) .523 .731 .006 7.1
H'(11) .557 .702 .070 7.1
H(12) .537 .908 .154 12.5
H'(12) .504 .967 .089 12.5
H"(12) .539 .999 .041 12.5
H(20) .302 .372 -.051 11.3
H'(20) .322 .530 -.110 11.3
H(21) .280 .690 -.085 16.8
H'(21) .249 .513 -.018 16.8
H"(21) .259 .525 -.142 16.8
H(25) .221 .723 .223 9.4
H'(25) .231 .872 .211 9.4
H"(25) .230 .758 .112 9.4
H(29) .385 1.026 .515 9.9
H'(29) .347 .968 .506 9.9
H"(29) .358 1.125 .449 9.9

loop_
_geom_angle_atom_site_label_1
_geom_angle_atom_site_label_2
_geom_angle_atom_site_label_3
_geom_angle
_geom_angle_publ_flag
N(2) N(1) C(5) 113.0(4) yes
N(2) N(1) C(6) 119.5(4) yes
C(5) N(1) C(6) 127.3(4) yes
N(1) N(2) C(3) 104.5(4) yes
N(2) C(3) C(4) 111.4(4) yes
N(2) C(3) C(26) 123.3(4) yes
C(4) C(3) C(26) 125.3(4) yes
C(3) C(4) C(5) 105.9(4) yes
C(3) C(4) C(22) 127.0(4) yes
C(5) C(4) C(22) 127.0(4) yes
N(1) C(5) C(4) 105.1(4) yes
N(1) C(5) C(17) 123.8(4) yes
C(4) C(5) C(17) 131.0(4) yes
N(1) C(6) N(7) 111.3(4) yes
N(1) C(6) C(13) 111.7(4) yes
N(7) C(6) C(13) 109.5(4) yes
C(6) N(7) C(8) 119.3(4) yes
N(7) C(8) O(9) 125.8(5) yes
N(7) C(8) O(10) 108.9(4) yes
O(9) C(8) O(10) 125.3(5) yes
C(8) O(10) C(11) 117.3(4) yes
O(10) C(11) C(12) 107.7(5) yes
C(6) C(13) Cl(14) 106.6(4) yes
C(6) C(13) Cl(15) 110.1(3) yes
C(6) C(13) Cl(16) 113.9(4) yes
Cl(14) C(13) Cl(15) 107.2(2) yes
Cl(14) C(13) Cl(16) 109.4(3) yes
Cl(15) C(13) Cl(16) 109.3(3) yes
C(5) C(17) O(18) 126.8(4) yes
C(5) C(17) O(19) 109.7(4) yes
O(18) C(17) O(19) 123.5(5) yes
C(17) O(19) C(20) 115.7(4) yes
O(19) C(20) C(21) 105.1(6) yes
C(4) C(22) O(23) 123.8(5) yes
C(4) C(22) O(24) 110.8(4) yes
O(23) C(22) O(24) 125.4(5) yes
C(22) O(24) C(25) 115.3(4) yes
C(3) C(26) O(27) 122.0(5) yes
C(3) C(26) O(28) 113.1(4) yes
O(27) C(26) O(28) 124.9(5) yes
C(26) O(28) C(29) 116.8(4) yes

loop_
_geom_bond_atom_site_label_1
_geom_bond_atom_site_label_2
_geom_bond_distance
_geom_bond_publ_flag
N(1) N(2) 1.339(5) yes
N(1) C(5) 1.376(6) yes
N(1) C(6) 1.477(6) yes
N(2) C(3) 1.342(6) yes
C(3) C(4) 1.393(7) yes
C(3) C(26) 1.469(7) yes
C(4) C(5) 1.379(7) yes
C(4) C(22) 1.500(7) yes
C(5) C(17) 1.461(7) yes
C(6) N(7) 1.423(5) yes
C(6) C(13) 1.531(7) yes
N(7) C(8) 1.353(6) yes
C(8) O(9) 1.193(6) yes
C(8) O(10) 1.350(6) yes
O(10) C(11) 1.465(7) yes
C(11) C(12) 1.455(9) yes
C(13) Cl(14) 1.778(5) yes
C(13) Cl(15) 1.779(5) yes
C(13) Cl(16) 1.738(5) yes
C(17) O(18) 1.185(6) yes
C(17) O(19) 1.318(6) yes
O(19) C(20) 1.487(8) yes
C(20) C(21) 1.430(10) yes
C(22) O(23) 1.182(6) yes
C(22) O(24) 1.321(6) yes
O(24) C(25) 1.465(6) yes
C(26) O(27) 1.188(6) yes
C(26) O(28) 1.322(6) yes
O(28) C(29) 1.457(7) yes
C(6) H(6) 1.10 no
N(7) H(7) .94(5) no
C(11) H(11) 1.04 no
C(11) H'(11) 1.02 no
C(12) H(12) .89 no
C(12) H'(12) .98 no
C(12) H"(12) 1.06 no
C(20) H(20) 1.04 no
C(20) H'(20) 1.03 no
C(21) H(21) 1.18 no
C(21) H'(21) 1.09 no
C(21) H"(21) 1.03 no
C(25) H(25) .85 no
C(25) H'(25) .92 no
C(25) H"(25) 1.05 no
C(29) H(29) .84 no
C(29) H'(29) .93 no
C(29) H"(29) 1.03 no
